data_1566123
loop_
_publ_author_name
'Meghdadi, Soraia'
'Mirkhani, Valiollah'
'Mereiter, Kurt'

_publ_section_title
;
 Electrochemical synthesis and crystal structure studies of defective
 dicubane tetranuclear hydroxo and carboxamide ligand bridged
 cobalt(II)--cobalt(III) complexes with carboxamides produced from
 unprotected hydroxyaromatic carboxylic acids
;
_journal_issue 6
_journal_name_full 'Comptes Rendus Chimie'
_journal_page_first 654
_journal_page_last 661
_journal_paper_doi 10.1016/j.crci.2014.11.001
_journal_volume 18
_journal_year 2015
_chemical_formula_moiety 'C56 H52 Co4 N10 O10, 2(H2 O), 2(C2 H3 N)'
_chemical_formula_sum 'C60 H62 Co4 N12 O12'
_chemical_formula_weight 1378.94
_chemical_name_common
;
1598 SM2prime [Co4(\m3-OH)2(\m2-Me2hybeb)2(CH3CN)6].2H2O.2(CH3CN)
;
_chemical_name_systematic
; 
[Co4(\m3-OH)2(\m2-Me2hybeb)2(CH3CN)6].2H2O.2(CH3CN)
;
_space_group_IT_number 2
_space_group_name_Hall '-P 1'
_space_group_name_H-M_alt 'P -1'
_symmetry_cell_setting triclinic
_symmetry_space_group_name_Hall '-P 1'
_symmetry_space_group_name_H-M 'P -1'
_atom_sites_solution_hydrogens geom
_atom_sites_solution_primary direct
_atom_sites_solution_secondary difmap
_audit_creation_method SHELXL-97
_cell_angle_alpha 65.574(3)
_cell_angle_beta 63.112(3)
_cell_angle_gamma 85.976(3)
_cell_formula_units_Z 1
_cell_length_a 12.0549(6)
_cell_length_b 12.4484(6)
_cell_length_c 12.7005(6)
_cell_measurement_reflns_used 3807
_cell_measurement_temperature 100(2)
_cell_measurement_theta_max 28.90
_cell_measurement_theta_min 2.44
_cell_volume 1531.60(14)
_computing_cell_refinement 'Bruker SAINT'
_computing_data_collection 'Bruker APEX2'
_computing_data_reduction 'Bruker SAINT'
_computing_molecular_graphics 'MERCURY  (Macrae et al., 2006)'
_computing_publication_material 'Bruker SHELXTL'
_computing_structure_refinement 'SHELXL-97 (Sheldrick, 2008)'
_computing_structure_solution 'SHELXS-97 (Sheldrick, 2008)'
_diffrn_ambient_temperature 100(2)
_diffrn_measured_fraction_theta_full 0.950
_diffrn_measured_fraction_theta_max 0.950
_diffrn_measurement_device_type 'Bruker Kappa APEX-II CCD'
_diffrn_measurement_method '\f and \w scans'
_diffrn_radiation_monochromator graphite
_diffrn_radiation_source 'fine-focus sealed tube'
_diffrn_radiation_type MoK\a
_diffrn_radiation_wavelength 0.71073
_diffrn_reflns_av_R_equivalents 0.047
_diffrn_reflns_av_sigmaI/netI 0.080
_diffrn_reflns_limit_h_max 13
_diffrn_reflns_limit_h_min -13
_diffrn_reflns_limit_k_max 14
_diffrn_reflns_limit_k_min -14
_diffrn_reflns_limit_l_max 12
_diffrn_reflns_limit_l_min -15
_diffrn_reflns_number 16757
_diffrn_reflns_theta_full 25.00
_diffrn_reflns_theta_max 25.00
_diffrn_reflns_theta_min 1.99
_exptl_absorpt_coefficient_mu 1.136
_exptl_absorpt_correction_T_max 0.84
_exptl_absorpt_correction_T_min 0.66
_exptl_absorpt_correction_type multi-scan
_exptl_absorpt_process_details 'program SADABS'
_exptl_crystal_colour red
_exptl_crystal_density_diffrn 1.495
_exptl_crystal_density_method 'not measured'
_exptl_crystal_description block
_exptl_crystal_F_000 710
_exptl_crystal_size_max 0.34
_exptl_crystal_size_mid 0.20
_exptl_crystal_size_min 0.16
_platon_squeeze_details
;
TITL 1598squeeze with program PLATON    R = 0.06
CELL   12.0549   12.4484   12.7005     65.57     63.11     85.98
SPGR P-1
# Note: Atoms in Void as Cxxx and Qxxx all others
# This list gives the positions x,y,z, and electron densities of the
# largest 10 Fourierpeaks (e-density > 1 eA-3) before squeezing.
C101 0.240 0.425 0.897 !       6.57 eA-3
C102 0.207 0.606 0.982 !       5.67 eA-3
C103 0.093 0.531 0.018 !       3.53 eA-3
C104 0.785 0.470 0.061 !       3.53 eA-3
C105 0.840 0.506 0.047 !       3.45 eA-3
Q106 0.538 0.718 0.465 !       2.35 eA-3
Q107 0.609 0.463 0.541 !       2.24 eA-3
Q108 0.312 0.115 0.515 !       1.42 eA-3
C109 0.982 0.594 0.030 !       1.36 eA-3
Q110 0.469 0.968 0.385 !       1.30 eA-3
;
_refine_diff_density_max 0.958
_refine_diff_density_min -0.647
_refine_diff_density_rms 0.123
_refine_ls_extinction_method none
_refine_ls_goodness_of_fit_ref 1.090
_refine_ls_hydrogen_treatment constr
_refine_ls_matrix_type full
_refine_ls_number_parameters 375
_refine_ls_number_reflns 5127
_refine_ls_number_restraints 150
_refine_ls_restrained_S_all 1.082
_refine_ls_R_factor_all 0.0937
_refine_ls_R_factor_gt 0.0542
_refine_ls_shift/su_max 0.000
_refine_ls_shift/su_mean 0.000
_refine_ls_structure_factor_coef Fsqd
_refine_ls_weighting_details 'calc w=1/[\s^2^(Fo^2^)+(0.0820P)^2^+0.0000P] where P=(Fo^2^+2Fc^2^)/3'
_refine_ls_weighting_scheme calc
_refine_ls_wR_factor_gt 0.1372
_refine_ls_wR_factor_ref 0.1575
_reflns_number_gt 3398
_reflns_number_total 5127
_reflns_threshold_expression >2sigma(I)
_cod_data_source_file CRC-2015-18-654.cif
_cod_data_source_block 1598
_cod_depositor_comments
;
The following automatic conversions were performed:

data item '_symmetry_cell_setting' value 'Triclinic' was changed to
'triclinic' in accordance with the built-in table derived from the
CIF Core dictionary named 'cif_core.dic' version 2.4.5 last updated
on 2014-11-21.

Automatic conversion script
Id: cif_fix_values 8738 2021-04-28 16:35:53Z antanas 
;
_cod_original_cell_volume 1531.60(13)
_cod_original_sg_symbol_Hall '-P 1 '
_cod_original_sg_symbol_H-M 'P -1 '
_cod_database_code 1566123

loop_
_symmetry_equiv_pos_as_xyz
'x, y, z'
'-x, -y, -z'

loop_
_atom_site_label
_atom_site_type_symbol
_atom_site_fract_x
_atom_site_fract_y
_atom_site_fract_z
_atom_site_U_iso_or_equiv
_atom_site_adp_type
_atom_site_occupancy
_atom_site_symmetry_multiplicity
_atom_site_calc_flag
_atom_site_refinement_flags
_atom_site_disorder_assembly
_atom_site_disorder_group
Co1 Co 0.54131(6) 0.71604(5) 0.46595(5) 0.0176(2) Uani 1 1 d DU . .
Co2 Co 0.61110(6) 0.46368(5) 0.54262(6) 0.0191(2) Uani 1 1 d DU . .
O1 O 0.5583(3) 0.5924(2) 0.6100(2) 0.0170(6) Uani 1 1 d DU . .
O2 O 0.8976(3) 0.8273(3) 0.3668(3) 0.0327(9) Uani 1 1 d DU . .
O3 O 0.4464(3) 0.9674(3) 0.2030(3) 0.0268(8) Uani 1 1 d DU . .
O4 O 0.3674(2) 0.6535(2) 0.5385(3) 0.0160(7) Uani 1 1 d DU . .
O5H O 0.5747(2) 0.5990(2) 0.3987(3) 0.0152(6) Uani 1 1 d DU . .
H5O H 0.6380 0.6240 0.3050 0.018 Uiso 1 1 calc R . .
O6W O 0.0963(4) 0.7302(4) 0.3889(4) 0.0491(11) Uani 1 1 d . . .
N1 N 0.7141(3) 0.7773(3) 0.3774(3) 0.0182(8) Uani 1 1 d DU . .
N2 N 0.5383(3) 0.8318(3) 0.3131(3) 0.0177(8) Uani 1 1 d DU . .
N3 N 0.4916(3) 0.8166(3) 0.5563(3) 0.0194(8) Uani 1 1 d DU . .
N4 N 0.8064(3) 0.5150(3) 0.4456(4) 0.0229(9) Uani 1 1 d DU . .
N5 N 0.6188(4) 0.3442(3) 0.7135(3) 0.0236(9) Uani 1 1 d DU . .
C1 C 0.6231(4) 0.6280(4) 0.6563(4) 0.0218(10) Uani 1 1 d DU . .
C2 C 0.5812(5) 0.5713(5) 0.7908(4) 0.0329(13) Uani 1 1 d DU . .
H2 H 0.5105 0.5105 0.8449 0.039 Uiso 1 1 calc R . .
C3 C 0.6415(5) 0.6028(5) 0.8455(5) 0.0417(15) Uani 1 1 d DU . .
H3 H 0.6125 0.5626 0.9372 0.050 Uiso 1 1 calc R . .
C4 C 0.7433(5) 0.6918(5) 0.7697(4) 0.0378(14) Uani 1 1 d DU . .
H4 H 0.7824 0.7153 0.8087 0.045 Uiso 1 1 calc R . .
C5 C 0.7873(5) 0.7460(4) 0.6365(4) 0.0273(11) Uani 1 1 d DU . .
H5 H 0.8592 0.8054 0.5834 0.033 Uiso 1 1 calc R . .
C6 C 0.7288(4) 0.7158(4) 0.5775(4) 0.0203(10) Uani 1 1 d DU . .
C7 C 0.7868(4) 0.7767(4) 0.4311(4) 0.0236(10) Uani 1 1 d DU . .
C8 C 0.7569(4) 0.8244(4) 0.2406(4) 0.0185(9) Uani 1 1 d DU . .
C9 C 0.8785(4) 0.8348(4) 0.1457(4) 0.0229(10) Uani 1 1 d DU . .
H9 H 0.9437 0.8140 0.1699 0.027 Uiso 1 1 calc R . .
C10 C 0.9065(4) 0.8754(4) 0.0152(4) 0.0242(11) Uani 1 1 d DU . .
C11 C 0.8104(4) 0.9080(4) -0.0204(4) 0.0214(10) Uani 1 1 d DU . .
C12 C 0.6879(4) 0.8979(4) 0.0752(4) 0.0206(10) Uani 1 1 d DU . .
H12 H 0.6230 0.9201 0.0508 0.025 Uiso 1 1 calc R . .
C13 C 0.6598(4) 0.8559(4) 0.2051(4) 0.0176(9) Uani 1 1 d DU . .
C14 C 0.4412(4) 0.8865(4) 0.3049(4) 0.0221(10) Uani 1 1 d DU . .
C15 C 0.3203(4) 0.8483(4) 0.4301(4) 0.0201(10) Uani 1 1 d DU . .
C16 C 0.2359(4) 0.9312(4) 0.4396(4) 0.0234(11) Uani 1 1 d DU . .
H16 H 0.2572 1.0075 0.3682 0.028 Uiso 1 1 calc R . .
C17 C 0.1223(4) 0.9041(4) 0.5509(4) 0.0293(12) Uani 1 1 d DU . .
H17 H 0.0675 0.9624 0.5574 0.035 Uiso 1 1 calc R . .
C18 C 0.0892(4) 0.7916(4) 0.6525(4) 0.0262(11) Uani 1 1 d DU . .
H18 H 0.0095 0.7714 0.7276 0.031 Uiso 1 1 calc R . .
C19 C 0.1703(4) 0.7084(4) 0.6463(4) 0.0222(10) Uani 1 1 d DU . .
H19 H 0.1462 0.6312 0.7170 0.027 Uiso 1 1 calc R . .
C20 C 0.2880(4) 0.7364(4) 0.5367(4) 0.0195(10) Uani 1 1 d DU . .
C21 C 1.0400(4) 0.8817(5) -0.0850(5) 0.0320(13) Uani 1 1 d DU . .
H21A H 1.0973 0.8785 -0.0488 0.048 Uiso 1 1 calc R . .
H21B H 1.0634 0.9565 -0.1640 0.048 Uiso 1 1 calc R . .
H21C H 1.0455 0.8142 -0.1072 0.048 Uiso 1 1 calc R . .
C22 C 0.8368(5) 0.9539(4) -0.1615(4) 0.0284(12) Uani 1 1 d DU . .
H22A H 0.9010 1.0247 -0.2159 0.043 Uiso 1 1 calc R . .
H22B H 0.7594 0.9749 -0.1678 0.043 Uiso 1 1 calc R . .
H22C H 0.8670 0.8919 -0.1921 0.043 Uiso 1 1 calc R . .
C23 C 0.4394(4) 0.8548(4) 0.6292(4) 0.0238(11) Uani 1 1 d DU . .
C24 C 0.3707(5) 0.9009(5) 0.7258(5) 0.0401(15) Uani 1 1 d DU . .
H24A H 0.3417 0.9751 0.6859 0.060 Uiso 1 1 calc R . .
H24B H 0.4260 0.9166 0.7569 0.060 Uiso 1 1 calc R . .
H24C H 0.2981 0.8421 0.7995 0.060 Uiso 1 1 calc R . .
C25 C 0.9122(4) 0.5214(4) 0.3926(5) 0.0277(11) Uani 1 1 d DU . .
C26 C 1.0484(4) 0.5260(6) 0.3245(5) 0.0445(16) Uani 1 1 d DU . .
H26A H 1.0712 0.4475 0.3636 0.067 Uiso 1 1 calc R . .
H26B H 1.0896 0.5853 0.3324 0.067 Uiso 1 1 calc R . .
H26C H 1.0757 0.5482 0.2320 0.067 Uiso 1 1 calc R . .
C27 C 0.6286(5) 0.2814(4) 0.8026(4) 0.0280(12) Uani 1 1 d DU . .
C28 C 0.6451(6) 0.2037(5) 0.9162(5) 0.0469(16) Uani 1 1 d DU . .
H28A H 0.7151 0.1594 0.8898 0.070 Uiso 1 1 calc R . .
H28B H 0.5679 0.1476 0.9828 0.070 Uiso 1 1 calc R . .
H28C H 0.6635 0.2521 0.9523 0.070 Uiso 1 1 calc R . .

loop_
_atom_site_aniso_label
_atom_site_aniso_U_11
_atom_site_aniso_U_22
_atom_site_aniso_U_33
_atom_site_aniso_U_23
_atom_site_aniso_U_13
_atom_site_aniso_U_12
Co1 0.0174(4) 0.0184(4) 0.0159(3) -0.0071(3) -0.0071(3) 0.0030(3)
Co2 0.0186(4) 0.0200(4) 0.0185(3) -0.0073(3) -0.0093(3) 0.0032(3)
O1 0.0149(16) 0.0195(15) 0.0198(15) -0.0094(12) -0.0093(13) -0.0006(12)
O2 0.0239(18) 0.042(2) 0.0284(18) -0.0083(17) -0.0133(15) -0.0057(16)
O3 0.0263(19) 0.0268(19) 0.0243(17) -0.0083(14) -0.0126(15) 0.0094(15)
O4 0.0136(14) 0.0151(16) 0.0177(15) -0.0066(13) -0.0065(12) 0.0030(12)
O5H 0.0145(16) 0.0137(15) 0.0139(14) -0.0063(12) -0.0032(13) 0.0000(12)
O6W 0.050(3) 0.048(3) 0.056(3) -0.024(2) -0.029(2) 0.011(2)
N1 0.0129(17) 0.0169(19) 0.0201(17) -0.0070(15) -0.0043(14) -0.0024(14)
N2 0.0194(18) 0.0134(18) 0.0184(17) -0.0046(14) -0.0090(14) 0.0001(15)
N3 0.020(2) 0.019(2) 0.0199(19) -0.0092(16) -0.0098(17) 0.0029(16)
N4 0.0206(18) 0.024(2) 0.027(2) -0.0129(17) -0.0116(17) 0.0027(16)
N5 0.023(2) 0.022(2) 0.0238(19) -0.0076(16) -0.0107(17) 0.0015(17)
C1 0.025(3) 0.023(3) 0.023(2) -0.0130(19) -0.0132(19) 0.0066(18)
C2 0.027(3) 0.047(3) 0.018(2) -0.011(2) -0.005(2) -0.010(2)
C3 0.037(3) 0.065(4) 0.018(2) -0.016(2) -0.008(2) -0.012(3)
C4 0.034(3) 0.056(4) 0.027(2) -0.016(3) -0.016(2) -0.008(2)
C5 0.024(3) 0.030(3) 0.029(2) -0.011(2) -0.013(2) -0.001(2)
C6 0.021(2) 0.019(2) 0.024(2) -0.0110(18) -0.0121(18) 0.0038(17)
C7 0.023(2) 0.023(3) 0.025(2) -0.012(2) -0.0096(19) 0.0039(19)
C8 0.020(2) 0.016(2) 0.0209(19) -0.0083(19) -0.0094(16) 0.0011(18)
C9 0.021(2) 0.025(3) 0.026(2) -0.011(2) -0.0129(18) 0.006(2)
C10 0.019(2) 0.028(3) 0.024(2) -0.013(2) -0.0078(19) 0.005(2)
C11 0.023(2) 0.019(2) 0.021(2) -0.009(2) -0.0094(18) 0.003(2)
C12 0.024(2) 0.019(2) 0.025(2) -0.010(2) -0.0154(18) 0.006(2)
C13 0.017(2) 0.010(2) 0.0193(18) -0.0039(18) -0.0047(16) -0.0009(18)
C14 0.023(2) 0.028(3) 0.021(2) -0.0120(19) -0.0132(18) 0.0055(19)
C15 0.020(2) 0.022(2) 0.022(2) -0.0140(17) -0.0091(17) 0.0027(18)
C16 0.025(3) 0.026(3) 0.023(2) -0.009(2) -0.0153(19) 0.0059(19)
C17 0.023(3) 0.032(3) 0.029(3) -0.013(2) -0.011(2) 0.011(2)
C18 0.019(2) 0.031(3) 0.025(2) -0.0142(19) -0.006(2) 0.004(2)
C19 0.022(2) 0.027(3) 0.019(2) -0.010(2) -0.0100(18) 0.0025(19)
C20 0.017(2) 0.023(2) 0.026(2) -0.0129(18) -0.0139(18) 0.0046(18)
C21 0.020(2) 0.047(3) 0.027(2) -0.018(2) -0.008(2) 0.006(2)
C22 0.030(3) 0.031(3) 0.022(2) -0.010(2) -0.011(2) 0.004(2)
C23 0.020(3) 0.026(3) 0.032(3) -0.015(2) -0.014(2) 0.004(2)
C24 0.037(3) 0.045(4) 0.038(3) -0.030(3) -0.005(3) -0.001(3)
C25 0.028(2) 0.031(3) 0.027(3) -0.017(2) -0.012(2) 0.006(2)
C26 0.020(2) 0.073(4) 0.044(3) -0.036(3) -0.008(3) 0.009(3)
C27 0.031(3) 0.028(3) 0.027(3) -0.012(2) -0.015(2) 0.004(2)
C28 0.060(4) 0.036(3) 0.046(3) -0.005(3) -0.038(3) 0.007(3)

loop_
_atom_type_symbol
_atom_type_description
_atom_type_scat_dispersion_real
_atom_type_scat_dispersion_imag
_atom_type_scat_source
C C 0.0033 0.0016 'International Tables Vol C Tables 4.2.6.8 and 6.1.1.4'
H H 0.0000 0.0000 'International Tables Vol C Tables 4.2.6.8 and 6.1.1.4'
N N 0.0061 0.0033 'International Tables Vol C Tables 4.2.6.8 and 6.1.1.4'
O O 0.0106 0.0060 'International Tables Vol C Tables 4.2.6.8 and 6.1.1.4'
Co Co 0.3494 0.9721 'International Tables Vol C Tables 4.2.6.8 and 6.1.1.4'

loop_
_geom_angle_atom_site_label_1
_geom_angle_atom_site_label_2
_geom_angle_atom_site_label_3
_geom_angle
_geom_angle_site_symmetry_1
_geom_angle_site_symmetry_3
N1 Co1 N2 84.82(16) . .
N1 Co1 O5H 91.65(13) . .
N2 Co1 O5H 91.43(13) . .
N1 Co1 N3 94.23(16) . .
N2 Co1 N3 94.39(16) . .
O5H Co1 N3 172.07(14) . .
N1 Co1 O1 91.67(14) . .
N2 Co1 O1 174.08(13) . .
O5H Co1 O1 83.89(10) . .
N3 Co1 O1 90.62(13) . .
N1 Co1 O4 173.63(13) . .
N2 Co1 O4 90.71(14) . .
O5H Co1 O4 83.91(10) . .
N3 Co1 O4 90.64(13) . .
O1 Co1 O4 92.39(12) . .
O1 Co2 O4 166.72(12) . 2_666
O1 Co2 N4 98.22(13) . .
O4 Co2 N4 90.73(13) 2_666 .
O1 Co2 N5 92.45(13) . .
O4 Co2 N5 97.25(13) 2_666 .
N4 Co2 N5 90.72(15) . .
O1 Co2 O5H 93.53(11) . 2_666
O4 Co2 O5H 76.37(10) 2_666 2_666
N4 Co2 O5H 165.74(13) . 2_666
N5 Co2 O5H 96.83(13) . 2_666
O1 Co2 O5H 76.22(10) . .
O4 Co2 O5H 93.13(11) 2_666 .
N4 Co2 O5H 96.35(13) . .
N5 Co2 O5H 167.37(13) . .
O5H Co2 O5H 78.60(12) 2_666 .
C1 O1 Co1 115.9(2) . .
C1 O1 Co2 121.8(2) . .
Co1 O1 Co2 100.47(11) . .
C20 O4 Co1 114.9(2) . .
C20 O4 Co2 125.0(3) . 2_666
Co1 O4 Co2 100.23(11) . 2_666
Co1 O5H Co2 99.03(10) . 2_666
Co1 O5H Co2 99.03(11) . .
Co2 O5H Co2 101.40(12) 2_666 .
C7 N1 C8 124.1(3) . .
C7 N1 Co1 127.0(3) . .
C8 N1 Co1 108.9(3) . .
C14 N2 C13 124.1(3) . .
C14 N2 Co1 127.1(3) . .
C13 N2 Co1 108.8(3) . .
C23 N3 Co1 163.9(4) . .
C25 N4 Co2 166.3(4) . .
C27 N5 Co2 176.9(4) . .
O1 C1 C2 116.9(4) . .
O1 C1 C6 124.0(4) . .
C2 C1 C6 119.1(4) . .
C3 C2 C1 120.5(4) . .
C2 C3 C4 121.1(5) . .
C5 C4 C3 118.8(5) . .
C4 C5 C6 121.6(4) . .
C5 C6 C1 118.9(4) . .
C5 C6 C7 117.5(4) . .
C1 C6 C7 123.5(4) . .
O2 C7 N1 123.5(4) . .
O2 C7 C6 119.1(4) . .
N1 C7 C6 117.3(4) . .
C9 C8 C13 119.8(3) . .
C9 C8 N1 126.6(4) . .
C13 C8 N1 113.5(3) . .
C8 C9 C10 120.8(4) . .
C9 C10 C11 119.4(4) . .
C9 C10 C21 119.2(4) . .
C11 C10 C21 121.4(4) . .
C12 C11 C10 119.7(4) . .
C12 C11 C22 119.0(4) . .
C10 C11 C22 121.2(4) . .
C13 C12 C11 120.8(4) . .
C12 C13 C8 119.4(3) . .
C12 C13 N2 126.6(4) . .
C8 C13 N2 113.9(3) . .
O3 C14 N2 124.4(4) . .
O3 C14 C15 119.4(4) . .
N2 C14 C15 116.1(4) . .
C16 C15 C20 118.7(4) . .
C16 C15 C14 117.1(4) . .
C20 C15 C14 124.2(4) . .
C17 C16 C15 121.3(4) . .
C18 C17 C16 119.3(4) . .
C19 C18 C17 120.8(4) . .
C18 C19 C20 120.5(4) . .
O4 C20 C19 118.2(4) . .
O4 C20 C15 122.4(3) . .
C19 C20 C15 119.4(4) . .
N3 C23 C24 178.5(6) . .
N4 C25 C26 178.3(6) . .
N5 C27 C28 177.8(6) . .

loop_
_geom_bond_atom_site_label_1
_geom_bond_atom_site_label_2
_geom_bond_distance
_geom_bond_site_symmetry_2
Co1 N1 1.892(3) .
Co1 N2 1.895(3) .
Co1 O5H 1.911(3) .
Co1 N3 1.925(3) .
Co1 O1 1.929(2) .
Co1 O4 1.933(2) .
Co2 O1 2.050(2) .
Co2 O4 2.051(2) 2_666
Co2 N4 2.100(3) .
Co2 N5 2.103(3) .
Co2 O5H 2.106(2) 2_666
Co2 O5H 2.109(2) .
O1 C1 1.353(4) .
O2 C7 1.247(5) .
O3 C14 1.246(4) .
O4 C20 1.358(4) .
O4 Co2 2.051(2) 2_666
O5H Co2 2.106(2) 2_666
N1 C7 1.330(5) .
N1 C8 1.420(4) .
N2 C14 1.336(5) .
N2 C13 1.421(4) .
N3 C23 1.128(4) .
N4 C25 1.131(4) .
N5 C27 1.133(4) .
C1 C2 1.394(5) .
C1 C6 1.400(5) .
C2 C3 1.374(5) .
C3 C4 1.378(6) .
C4 C5 1.376(5) .
C5 C6 1.395(5) .
C6 C7 1.501(5) .
C8 C9 1.386(5) .
C8 C13 1.411(7) .
C9 C10 1.393(5) .
C10 C11 1.403(7) .
C10 C21 1.516(5) .
C11 C12 1.396(5) .
C11 C22 1.518(5) .
C12 C13 1.384(5) .
C14 C15 1.501(5) .
C15 C16 1.399(5) .
C15 C20 1.402(5) .
C16 C17 1.381(5) .
C17 C18 1.380(5) .
C18 C19 1.375(5) .
C19 C20 1.398(5) .
C23 C24 1.455(5) .
C25 C26 1.461(5) .
C27 C28 1.461(5) .

loop_
_platon_squeeze_void_nr
_platon_squeeze_void_average_x
_platon_squeeze_void_average_y
_platon_squeeze_void_average_z
_platon_squeeze_void_volume
_platon_squeeze_void_count_electrons
_platon_squeeze_void_content
1 0.000 0.500 0.000 204 48 'two acetonitrile molecules'
